data_1547602
loop_
_publ_author_name
'Peng, Shan-Qing'
'Zhang, Xiao-Wei'
'Zhang, Long'
'Hu, Xiang-Guo'

_publ_section_title
;
 Esterification of Carboxylic Acids with Difluoromethyl Diazomethane and
 Interrupted Esterification with Trifluoromethyl Diazomethane: A Fluorine
 Effect.
;
_journal_issue 20
_journal_name_full 'Organic letters'
_journal_page_first 5689
_journal_page_last 5692
_journal_paper_doi 10.1021/acs.orglett.7b02866
_journal_volume 19
_journal_year 2017
_chemical_formula_moiety C11H9F2N1O2
_chemical_formula_sum 'C11 H9 F2 N O2'
_chemical_formula_weight 225.19
_chemical_name_systematic
; 
 ? 
;
_space_group_IT_number 2
_symmetry_cell_setting triclinic
_symmetry_space_group_name_Hall '-P 1'
_symmetry_space_group_name_H-M 'P -1'
_atom_sites_solution_hydrogens geom
_atom_sites_solution_primary direct
_atom_sites_solution_secondary difmap
_audit_creation_method SHELXL-97
_cell_angle_alpha 107.200(10)
_cell_angle_beta 93.657(8)
_cell_angle_gamma 103.638(10)
_cell_formula_units_Z 2
_cell_length_a 5.5743(6)
_cell_length_b 8.0878(11)
_cell_length_c 12.3099(11)
_cell_measurement_reflns_used 2608
_cell_measurement_temperature 293(2)
_cell_measurement_theta_max 3.6690
_cell_measurement_theta_min 3.6690
_cell_volume 509.85(11)
_computing_cell_refinement 'Bruker SAINT'
_computing_data_collection 'Bruker APEX2'
_computing_data_reduction 'Bruker SAINT'
_computing_molecular_graphics 'Bruker SHELXTL'
_computing_publication_material 'Bruker SHELXTL'
_computing_structure_refinement 'SHELXL-97 (Sheldrick, 2008)'
_computing_structure_solution 'SHELXS-97 (Sheldrick, 2008)'
_diffrn_ambient_temperature 293(2)
_diffrn_measured_fraction_theta_full 0.998
_diffrn_measured_fraction_theta_max 0.998
_diffrn_measurement_device_type 'Bruker APEX-II CCD'
_diffrn_measurement_method '\f and \w scans'
_diffrn_radiation_monochromator graphite
_diffrn_radiation_source 'fine-focus sealed tube'
_diffrn_radiation_type MoK\a
_diffrn_radiation_wavelength 0.71073
_diffrn_reflns_av_R_equivalents 0.0474
_diffrn_reflns_av_sigmaI/netI 0.0446
_diffrn_reflns_limit_h_max 6
_diffrn_reflns_limit_h_min -6
_diffrn_reflns_limit_k_max 9
_diffrn_reflns_limit_k_min -9
_diffrn_reflns_limit_l_max 14
_diffrn_reflns_limit_l_min -14
_diffrn_reflns_number 5499
_diffrn_reflns_theta_full 25.50
_diffrn_reflns_theta_max 25.50
_diffrn_reflns_theta_min 3.50
_exptl_absorpt_coefficient_mu 0.125
_exptl_absorpt_correction_T_max 0.9814
_exptl_absorpt_correction_T_min 0.9693
_exptl_absorpt_correction_type multi-scan
_exptl_absorpt_process_details sadabs
_exptl_crystal_colour colourless
_exptl_crystal_density_diffrn 1.467
_exptl_crystal_density_method 'not measured'
_exptl_crystal_description block
_exptl_crystal_F_000 232
_exptl_crystal_size_max 0.25
_exptl_crystal_size_mid 0.22
_exptl_crystal_size_min 0.15
_refine_diff_density_max 0.273
_refine_diff_density_min -0.411
_refine_diff_density_rms 0.109
_refine_ls_extinction_method none
_refine_ls_goodness_of_fit_ref 1.069
_refine_ls_hydrogen_treatment mixed
_refine_ls_matrix_type full
_refine_ls_number_parameters 145
_refine_ls_number_reflns 1896
_refine_ls_number_restraints 0
_refine_ls_restrained_S_all 1.069
_refine_ls_R_factor_all 0.0714
_refine_ls_R_factor_gt 0.0557
_refine_ls_shift/su_max 0.000
_refine_ls_shift/su_mean 0.000
_refine_ls_structure_factor_coef Fsqd
_refine_ls_weighting_details 'calc w=1/[\s^2^(Fo^2^)+(0.0740P)^2^+0.0548P] where P=(Fo^2^+2Fc^2^)/3'
_refine_ls_weighting_scheme calc
_refine_ls_wR_factor_gt 0.1323
_refine_ls_wR_factor_ref 0.1474
_reflns_number_gt 1453
_reflns_number_total 1896
_reflns_threshold_expression >2sigma(I)
_cod_data_source_file ol7b02866_si_003.cif
_cod_data_source_block fz2016112101
_cod_depositor_comments
;
The following automatic conversions were performed:

'_symmetry_cell_setting' value 'Triclinic' changed to 'triclinic'
according to
/home/data/users/saulius/crontab/automatic-downloads/rss-feeds/ACS/lib/dictionaries/cif_core.dic
dictionary named 'cif_core.dic' version 2.4.2 from 2011-04-26.

Automatic conversion script
Id: cif_fix_values 4973 2017-02-22 13:04:09Z antanas 

 Adding full bibliography for 1547602--1547605.cif.
;
_cod_original_cell_volume 509.85(10)
_cod_original_sg_symbol_Hall -P1
_cod_original_sg_symbol_H-M P-1
_cod_database_code 1547602

loop_
_symmetry_equiv_pos_as_xyz
'x, y, z'
'-x, -y, -z'

loop_
_atom_site_label
_atom_site_type_symbol
_atom_site_fract_x
_atom_site_fract_y
_atom_site_fract_z
_atom_site_U_iso_or_equiv
_atom_site_adp_type
_atom_site_occupancy
_atom_site_symmetry_multiplicity
_atom_site_calc_flag
_atom_site_refinement_flags
N1 N 0.3567(3) 0.1659(2) 1.07847(13) 0.0444(4) Uani 1 1 d .
H1 H 0.2103 0.1011 1.0785 0.053 Uiso 1 1 calc R
C6 C 0.5461(4) 0.2319(3) 1.16807(16) 0.0402(5) Uani 1 1 d .
C7 C 0.6807(4) 0.3193(3) 1.01890(17) 0.0451(5) Uani 1 1 d .
H7 H 0.7793 0.3710 0.9731 0.054 Uiso 1 1 calc R
C8 C 0.4369(4) 0.2194(3) 0.98816(16) 0.0411(5) Uani 1 1 d .
C1 C 0.7543(4) 0.3292(3) 1.13347(16) 0.0418(5) Uani 1 1 d .
C2 C 0.9763(4) 0.4094(3) 1.21204(19) 0.0529(6) Uani 1 1 d .
H2 H 1.1174 0.4740 1.1916 0.063 Uiso 1 1 calc R
C5 C 0.5512(4) 0.2141(3) 1.27738(17) 0.0483(5) Uani 1 1 d .
H5 H 0.4118 0.1496 1.2991 0.058 Uiso 1 1 calc R
C4 C 0.7704(4) 0.2954(3) 1.35159(18) 0.0527(6) Uani 1 1 d .
H4 H 0.7789 0.2869 1.4254 0.063 Uiso 1 1 calc R
C3 C 0.9807(4) 0.3906(3) 1.31899(18) 0.0548(6) Uani 1 1 d .
H3 H 1.1271 0.4424 1.3710 0.066 Uiso 1 1 calc R
O2 O 0.3684(3) 0.22732(19) 0.80180(11) 0.0507(4) Uani 1 1 d .
O1 O 0.0522(3) 0.0736(2) 0.86620(12) 0.0587(5) Uani 1 1 d .
C9 C 0.2654(4) 0.1648(3) 0.88231(17) 0.0429(5) Uani 1 1 d .
C10 C 0.2106(4) 0.1733(3) 0.69391(17) 0.0525(6) Uani 1 1 d .
H10A H 0.0603 0.2135 0.7042 0.063 Uiso 1 1 calc R
H10B H 0.1634 0.0436 0.6600 0.063 Uiso 1 1 calc R
F1 F 0.2187(3) 0.2106(2) 0.51620(12) 0.0956(6) Uani 1 1 d .
C11 C 0.3588(5) 0.2585(4) 0.6200(2) 0.0653(7) Uani 1 1 d .
H11 H 0.4068 0.3894 0.6550 0.078 Uiso 1 1 calc R
F2 F 0.5629(3) 0.1986(2) 0.60133(13) 0.0902(6) Uani 1 1 d .

loop_
_atom_site_aniso_label
_atom_site_aniso_U_11
_atom_site_aniso_U_22
_atom_site_aniso_U_33
_atom_site_aniso_U_23
_atom_site_aniso_U_13
_atom_site_aniso_U_12
N1 0.0374(9) 0.0544(10) 0.0402(10) 0.0184(8) 0.0061(8) 0.0060(8)
C6 0.0419(11) 0.0430(11) 0.0358(10) 0.0122(9) 0.0050(9) 0.0123(9)
C7 0.0470(12) 0.0477(12) 0.0412(11) 0.0196(10) 0.0087(10) 0.0061(10)
C8 0.0466(11) 0.0435(11) 0.0353(11) 0.0149(9) 0.0080(9) 0.0128(9)
C1 0.0447(11) 0.0416(11) 0.0384(11) 0.0132(9) 0.0040(9) 0.0100(9)
C2 0.0462(12) 0.0563(13) 0.0511(13) 0.0183(11) 0.0028(10) 0.0038(10)
C5 0.0504(12) 0.0553(13) 0.0417(12) 0.0206(10) 0.0090(10) 0.0114(10)
C4 0.0630(14) 0.0586(14) 0.0378(11) 0.0178(10) 0.0026(10) 0.0173(11)
C3 0.0519(13) 0.0586(14) 0.0472(13) 0.0142(11) -0.0063(11) 0.0092(11)
O2 0.0495(9) 0.0601(9) 0.0384(8) 0.0219(7) -0.0011(7) 0.0012(7)
O1 0.0428(9) 0.0794(11) 0.0519(10) 0.0270(8) 0.0053(7) 0.0056(8)
C9 0.0457(12) 0.0469(12) 0.0392(11) 0.0157(9) 0.0080(9) 0.0153(10)
C10 0.0546(13) 0.0587(13) 0.0399(12) 0.0189(10) -0.0054(10) 0.0062(11)
F1 0.1021(13) 0.1317(15) 0.0496(9) 0.0444(9) -0.0108(9) 0.0105(11)
C11 0.0739(17) 0.0789(17) 0.0444(13) 0.0270(12) 0.0004(12) 0.0159(14)
F2 0.0809(11) 0.1257(14) 0.0721(11) 0.0369(10) 0.0259(9) 0.0320(10)

loop_
_atom_type_symbol
_atom_type_description
_atom_type_scat_dispersion_real
_atom_type_scat_dispersion_imag
_atom_type_scat_source
C C 0.0033 0.0016 'International Tables Vol C Tables 4.2.6.8 and 6.1.1.4'
H H 0.0000 0.0000 'International Tables Vol C Tables 4.2.6.8 and 6.1.1.4'
O O 0.0106 0.0060 'International Tables Vol C Tables 4.2.6.8 and 6.1.1.4'
N N 0.0061 0.0033 'International Tables Vol C Tables 4.2.6.8 and 6.1.1.4'
F F 0.0171 0.0103 'International Tables Vol C Tables 4.2.6.8 and 6.1.1.4'

loop_
_geom_angle_atom_site_label_1
_geom_angle_atom_site_label_2
_geom_angle_atom_site_label_3
_geom_angle
C6 N1 C8 109.07(16)
C6 N1 H1 125.5
C8 N1 H1 125.5
N1 C6 C5 129.66(19)
N1 C6 C1 107.97(16)
C5 C6 C1 122.36(19)
C8 C7 C1 107.20(18)
C8 C7 H7 126.4
C1 C7 H7 126.4
N1 C8 C7 109.12(17)
N1 C8 C9 119.02(18)
C7 C8 C9 131.86(18)
C6 C1 C2 118.51(18)
C6 C1 C7 106.64(17)
C2 C1 C7 134.8(2)
C3 C2 C1 118.9(2)
C3 C2 H2 120.6
C1 C2 H2 120.6
C4 C5 C6 117.3(2)
C4 C5 H5 121.4
C6 C5 H5 121.4
C5 C4 C3 121.6(2)
C5 C4 H4 119.2
C3 C4 H4 119.2
C2 C3 C4 121.4(2)
C2 C3 H3 119.3
C4 C3 H3 119.3
C9 O2 C10 115.17(16)
O1 C9 O2 122.45(19)
O1 C9 C8 125.02(18)
O2 C9 C8 112.53(17)
O2 C10 C11 105.88(17)
O2 C10 H10A 110.6
C11 C10 H10A 110.6
O2 C10 H10B 110.6
C11 C10 H10B 110.6
H10A C10 H10B 108.7
F2 C11 F1 106.6(2)
F2 C11 C10 111.24(19)
F1 C11 C10 108.4(2)
F2 C11 H11 110.2
F1 C11 H11 110.2
C10 C11 H11 110.2

loop_
_geom_bond_atom_site_label_1
_geom_bond_atom_site_label_2
_geom_bond_distance
N1 C6 1.362(2)
N1 C8 1.371(2)
N1 H1 0.8600
C6 C5 1.394(3)
C6 C1 1.407(3)
C7 C8 1.371(3)
C7 C1 1.417(3)
C7 H7 0.9300
C8 C9 1.452(3)
C1 C2 1.409(3)
C2 C3 1.369(3)
C2 H2 0.9300
C5 C4 1.372(3)
C5 H5 0.9300
C4 C3 1.395(3)
C4 H4 0.9300
C3 H3 0.9300
O2 C9 1.341(2)
O2 C10 1.434(2)
O1 C9 1.211(2)
C10 C11 1.477(3)
C10 H10A 0.9700
C10 H10B 0.9700
F1 C11 1.353(3)
C11 F2 1.345(3)
C11 H11 0.9800

loop_
_geom_torsion_atom_site_label_1
_geom_torsion_atom_site_label_2
_geom_torsion_atom_site_label_3
_geom_torsion_atom_site_label_4
_geom_torsion
C8 N1 C6 C5 179.38(19)
C8 N1 C6 C1 -0.5(2)
C6 N1 C8 C7 0.6(2)
C6 N1 C8 C9 -179.91(15)
C1 C7 C8 N1 -0.4(2)
C1 C7 C8 C9 -179.83(19)
N1 C6 C1 C2 -179.32(17)
C5 C6 C1 C2 0.8(3)
N1 C6 C1 C7 0.3(2)
C5 C6 C1 C7 -179.63(18)
C8 C7 C1 C6 0.1(2)
C8 C7 C1 C2 179.6(2)
C6 C1 C2 C3 -0.4(3)
C7 C1 C2 C3 -179.8(2)
N1 C6 C5 C4 179.87(18)
C1 C6 C5 C4 -0.3(3)
C6 C5 C4 C3 -0.7(3)
C1 C2 C3 C4 -0.5(3)
C5 C4 C3 C2 1.1(3)
C10 O2 C9 O1 -2.0(3)
C10 O2 C9 C8 178.14(15)
N1 C8 C9 O1 -0.1(3)
C7 C8 C9 O1 179.3(2)
N1 C8 C9 O2 179.70(15)
C7 C8 C9 O2 -0.9(3)
C9 O2 C10 C11 179.21(17)
O2 C10 C11 F2 62.7(3)
O2 C10 C11 F1 179.53(18)
